data_7707846
loop_
_publ_author_name
'Kanetomo, Takuya'
'Inokuma, Kiwamu'
'Naoi, Yuya'
'Enomoto, Masaya'

_publ_section_title
;
 Spin transition triggered by desorption of crystal solvents for a
 two-dimensional cobalt(ii) complex with hydrogen bonding.
;
_journal_issue 32
_journal_name_full 'Dalton transactions (Cambridge, England : 2003)'
_journal_page_first 11243
_journal_page_last 11248
_journal_paper_doi 10.1039/d1dt01934a
_journal_volume 50
_journal_year 2021
_chemical_formula_moiety 'C46 H58 Co N10 O4, 2(C24 H20 B), C3 H6 O'
_chemical_formula_sum 'C97 H104 B2 Co N10 O5'
_chemical_formula_weight 1570.45
_chemical_melting_point 478
_chemical_name_systematic '[Co(5tpybNOH)2](BPh4)2'
_space_group_crystal_system monoclinic
_space_group_IT_number 9
_space_group_name_Hall 'C -2yc'
_space_group_name_H-M_alt 'C 1 c 1'
_atom_sites_solution_hydrogens geom
_audit_creation_date 2019-02-20
_audit_creation_method
;
Olex2 1.2
(compiled 2018.05.29 svn.r3508 for OlexSys, GUI svn.r5506)
;
_audit_update_record
;
2021-06-02 deposited with the CCDC.	2021-07-16 downloaded from the CCDC.
;
_cell_angle_alpha 90
_cell_angle_beta 90.025(2)
_cell_angle_gamma 90
_cell_formula_units_Z 4
_cell_length_a 23.3784(4)
_cell_length_b 19.8247(3)
_cell_length_c 22.6637(4)
_cell_measurement_reflns_used 17645
_cell_measurement_temperature 100.15
_cell_measurement_theta_max 76.4090
_cell_measurement_theta_min 2.9430
_cell_volume 10503.9(3)
_computing_molecular_graphics 'Olex2 (Dolomanov et al., 2009)'
_computing_publication_material 'Olex2 (Dolomanov et al., 2009)'
_computing_structure_refinement 'ShelXL (Sheldrick, 2015)'
_computing_structure_solution 'SHELXT 2018/2 (Sheldrick, 2018)'
_diffrn_ambient_temperature 100.15
_diffrn_detector 'Rigaku HyPix-6000 area detector'
_diffrn_detector_area_resol_mean 10.0
_diffrn_detector_type 'HPC area detector'
_diffrn_measured_fraction_theta_full 0.998
_diffrn_measured_fraction_theta_max 0.966
_diffrn_measurement_device 'four-circle diffractometer'
_diffrn_measurement_device_type 'Rigaku XtaLAB Synergy-S'
_diffrn_measurement_method '\w scans'
_diffrn_radiation_monochromator 'multi-layer mirror optics'
_diffrn_radiation_probe x-ray
_diffrn_radiation_type CuK\a
_diffrn_radiation_wavelength 1.54184
_diffrn_reflns_av_R_equivalents 0.0386
_diffrn_reflns_av_unetI/netI 0.0503
_diffrn_reflns_Laue_measured_fraction_full 0.998
_diffrn_reflns_Laue_measured_fraction_max 0.966
_diffrn_reflns_limit_h_max 29
_diffrn_reflns_limit_h_min -29
_diffrn_reflns_limit_k_max 20
_diffrn_reflns_limit_k_min -24
_diffrn_reflns_limit_l_max 28
_diffrn_reflns_limit_l_min -28
_diffrn_reflns_number 38333
_diffrn_reflns_point_group_measured_fraction_full 0.861
_diffrn_reflns_point_group_measured_fraction_max 0.812
_diffrn_reflns_theta_full 67.684
_diffrn_reflns_theta_max 77.546
_diffrn_reflns_theta_min 2.923
_diffrn_source 'microfocus sealed X-ray tube'
_diffrn_source_type PhotonJet-S
_exptl_absorpt_coefficient_mu 1.657
_exptl_absorpt_correction_T_max 1.00000
_exptl_absorpt_correction_T_min 0.75035
_exptl_absorpt_correction_type multi-scan
_exptl_absorpt_process_details
;
CrysAlisPro 1.171.40.39a (Rigaku Oxford Diffraction, 2019)
Empirical absorption correction using spherical harmonics,
 implemented in SCALE3 ABSPACK scaling algorithm.
;
_exptl_crystal_colour black
_exptl_crystal_density_diffrn 0.993
_exptl_crystal_description block
_exptl_crystal_F_000 3332
_exptl_crystal_preparation 'Magnetic properties'
_exptl_crystal_recrystallization_method 'Re-crystallisation from solvent: acetone/n-hexane'
_exptl_crystal_size_max 0.179
_exptl_crystal_size_mid 0.17
_exptl_crystal_size_min 0.048
_refine_diff_density_max 0.426
_refine_diff_density_min -0.330
_refine_diff_density_rms 0.044
_refine_ls_abs_structure_details
;
 Flack x determined using 5903 quotients [(I+)-(I-)]/[(I+)+(I-)]
 (Parsons, Flack and Wagner, Acta Cryst. B69 (2013) 249-259).
;
_refine_ls_abs_structure_Flack 0.134(9)
_refine_ls_extinction_method none
_refine_ls_goodness_of_fit_ref 1.060
_refine_ls_hydrogen_treatment constr
_refine_ls_matrix_type full
_refine_ls_number_parameters 1140
_refine_ls_number_reflns 18180
_refine_ls_number_restraints 542
_refine_ls_restrained_S_all 1.058
_refine_ls_R_factor_all 0.0637
_refine_ls_R_factor_gt 0.0551
_refine_ls_shift/su_max 0.022
_refine_ls_shift/su_mean 0.001
_refine_ls_structure_factor_coef Fsqd
_refine_ls_weighting_details 'w=1/[\s^2^(Fo^2^)+(0.0982P)^2^+7.5524P] where P=(Fo^2^+2Fc^2^)/3'
_refine_ls_weighting_scheme calc
_refine_ls_wR_factor_gt 0.1446
_refine_ls_wR_factor_ref 0.1706
_reflns_Friedel_coverage 0.681
_reflns_Friedel_fraction_full 0.723
_reflns_Friedel_fraction_max 0.659
_reflns_number_gt 16546
_reflns_number_total 18180
_reflns_threshold_expression 'I > 2\s(I)'
_cod_data_source_file d1dt01934a1.cif
_cod_data_source_block co5tpybnoh_2_sq
_cod_depositor_comments 'Adding full bibliography for 7707846.cif.'
_cod_database_code 7707846
_shelx_shelxl_version_number 2018/3
_shelx_space_group_comment
;
The symmetry employed for this shelxl refinement is uniquely defined
by the following loop, which should always be used as a source of
symmetry information in preference to the above space-group names.
They are only intended as comments.
;
_olex2_refinement_description
;
1. Twinned data refinement
 Scales: 0.5864(14)
 0.4136(14)
2. Fixed Uiso
 At 1.2 times of:
  All C(H) groups
 At 1.5 times of:
  All C(H,H,H) groups, All O(H) groups
3. Restrained distances
 N10-C37 \\sim N10A-C37
 with sigma of 0.02
 C14-N5 \\sim C14-N5A
 with sigma of 0.02
 N5-C20 \\sim N5A-C20A
 with sigma of 0.02
 C20-C22 \\sim C20A-C21A
 with sigma of 0.02
 C20-C23 \\sim C20A-C22A
 with sigma of 0.02
 C20-C21 \\sim C20A-C23A
 with sigma of 0.02
 C14-C20 \\sim C14-C20A
 with sigma of 0.04
 N5-C22 \\sim N5A-C21A
 with sigma of 0.04
 N5-C23 \\sim N5A-C22A
 with sigma of 0.04
 N5-C21 \\sim N5A-C23A
 with sigma of 0.04
 C22-C23 \\sim C21A-C22A
 with sigma of 0.04
 C22-C21 \\sim C21A-C23A
 with sigma of 0.04
 C23-C21 \\sim C22A-C23A
 with sigma of 0.04
 N10-C43 \\sim N10A-C43A
 with sigma of 0.02
 C43-C44 \\sim C43A-C45A
 with sigma of 0.02
 C43-C45 \\sim C43A-C44A
 with sigma of 0.02
 C43-C46 \\sim C43A-C46A
 with sigma of 0.02
 N10-C44 \\sim N10A-C45A
 with sigma of 0.04
 N10-C45 \\sim N10A-C44A
 with sigma of 0.04
 N10-C46 \\sim N10A-C46A
 with sigma of 0.04
 C37-C43 \\sim C37-C43A
 with sigma of 0.04
 C44-C45 \\sim C45A-C44A
 with sigma of 0.04
 C44-C46 \\sim C45A-C46A
 with sigma of 0.04
 C45-C46 \\sim C44A-C46A
 with sigma of 0.04
 N10-O4 \\sim N10A-O4A
 with sigma of 0.02
 O4-C37 \\sim O4A-C37
 with sigma of 0.04
 N5-O2 \\sim N5A-O2A
 with sigma of 0.02
 C14-O2 \\sim C14-O2A
 with sigma of 0.04
 O2-C20 \\sim O2A-C20A
 with sigma of 0.04
 O4-C43 \\sim O4A-C43A
 with sigma of 0.04
4. Uiso/Uaniso restraints and constraints
N5 \\sim O2 \\sim C20 \\sim C21 \\sim C23A \\sim C20A \\sim C22A \\sim N5A
\\sim C22 \\sim C21A \\sim O2A \\sim C23: within 2A with sigma of 0.01 and
sigma for terminal atoms of 0.01
N10A \\sim N10 \\sim O4 \\sim O4A \\sim C43 \\sim C44 \\sim C45 \\sim C46 \\sim
C44A \\sim C43A \\sim C45A \\sim C46A: within 2A with sigma of 0.01 and sigma
for terminal atoms of 0.01
C1A \\sim O7 \\sim C1B \\sim C1C: within 2A with sigma of 0.01 and sigma for
terminal atoms of 0.01
5. Rigid body (RIGU) restrains
 C20, C22, C23, C21, C23A, C20A, C21A, C22A, O2A, N5, O2, N5A
 with sigma for 1-2 distances of 0.004 and sigma for 1-3 distances of 0.004
 N10, O4, C43, C44, C45, C46, N10A, O4A, C44A, C43A, C45A, C46A
 with sigma for 1-2 distances of 0.004 and sigma for 1-3 distances of 0.004
 C1B, O7, C1A, C1C, H1AA, H1AB, H1AC, H1CA, H1CB, H1CC
 with sigma for 1-2 distances of 0.004 and sigma for 1-3 distances of 0.004
6. Others
 Sof(N10A)=Sof(O4A)=Sof(H4A)=Sof(C44A)=Sof(H44D)=Sof(H44E)=Sof(H44F)=Sof(C43A)=
 Sof(C45A)=Sof(H45D)=Sof(H45E)=Sof(H45F)=Sof(C46A)=Sof(H46D)=Sof(H46E)=
 Sof(H46F)=1-FVAR(1)
 Sof(N10)=Sof(O4)=Sof(H4)=Sof(C43)=Sof(C44)=Sof(H44A)=Sof(H44B)=Sof(H44C)=
 Sof(C45)=Sof(H45A)=Sof(H45B)=Sof(H45C)=Sof(C46)=Sof(H46A)=Sof(H46B)=Sof(H46C)=
 FVAR(1)
 Sof(C23A)=Sof(H23D)=Sof(H23E)=Sof(H23F)=Sof(C20A)=Sof(C21A)=Sof(H21D)=
 Sof(H21E)=Sof(H21F)=Sof(C22A)=Sof(H22D)=Sof(H22E)=Sof(H22F)=Sof(N5A)=Sof(O2A)=
 Sof(H2AA)=1-FVAR(2)
 Sof(N5)=Sof(O2)=Sof(H2A)=Sof(C20)=Sof(C22)=Sof(H22A)=Sof(H22B)=Sof(H22C)=
 Sof(C23)=Sof(H23A)=Sof(H23B)=Sof(H23C)=Sof(C21)=Sof(H21A)=Sof(H21B)=Sof(H21C)=
 FVAR(2)
7.a Free rotating group:
 C43(C44,C45,C46), C20(C22,C23,C21)
7.b Me refined with riding coordinates:
 C41(H41A,H41B,H41C), C42(H42A,H42B,H42C), C40(H40A,H40B,H40C), C44(H44A,H44B,
 H44C), C45(H45A,H45B,H45C), C46(H46A,H46B,H46C), C22(H22A,H22B,H22C), C23(H23A,
 H23B,H23C), C21(H21A,H21B,H21C), C44A(H44D,H44E,H44F), C45A(H45D,H45E,H45F),
 C46A(H46D,H46E,H46F), C23A(H23D,H23E,H23F), C21A(H21D,H21E,H21F), C22A(H22D,
 H22E,H22F), C1A(H1AA,H1AB,H1AC), C1C(H1CA,H1CB,H1CC)
7.c Aromatic/amide H refined with riding coordinates:
 C3(H3A), C15(H15), C70(H70), C80(H80), C91(H91), C90(H90), C64(H64), C73(H73),
  C12(H12), C13(H13), C86(H86), C69(H69), C28(H28), C92(H92), C25(H25),
 C54(H54), C84(H84), C72(H72), C55(H55), C2(H2), C5(H5), C62(H62), C30(H30),
 C85(H85), C9(H9), C76(H76), C32(H32), C57(H57), C52(H52), C8(H8), C93(H93),
 C35(H35), C60(H60), C68(H68), C61(H61), C87(H87), C66(H66), C79(H79), C81(H81),
  C78(H78), C31(H31), C7(H7), C94(H94), C82(H82), C63(H63), C74(H74), C75(H75),
 C88(H88), C58(H58), C50(H50), C48(H48), C49(H49), C26(H26), C51(H51), C67(H67),
  C36(H36), C38(H38), C56(H56)
7.d Tetrahedral OH refined with riding coordinates:
 O4(H4), O2(H2A), O4A(H4A), O2A(H2AA)
7.e Idealised Me refined as rotating group:
 C18(H18A,H18B,H18C), C19(H19A,H19B,H19C), C17(H17A,H17B,H17C)
7.f Idealised tetrahedral OH refined as rotating group:
 O3(H3), O1(H1)
;
_platon_squeeze_void_probe_radius 1.20
_olex2_submission_special_instructions 'No special instructions were received'

loop_
_space_group_symop_operation_xyz
'x, y, z'
'x, -y, z+1/2'
'x+1/2, y+1/2, z'
'x+1/2, -y+1/2, z+1/2'

loop_
_atom_site_label
_atom_site_type_symbol
_atom_site_fract_x
_atom_site_fract_y
_atom_site_fract_z
_atom_site_U_iso_or_equiv
_atom_site_adp_type
_atom_site_occupancy
_atom_site_site_symmetry_order
_atom_site_calc_flag
_atom_site_refinement_flags_posn
_atom_site_refinement_flags_adp
_atom_site_refinement_flags_occupancy
_atom_site_disorder_assembly
_atom_site_disorder_group
Co1 Co 0.39049(8) 0.73077(3) 0.21840(8) 0.03692(18) Uani 1 1 d . . . . .
N2 N 0.4711(3) 0.7288(4) 0.2249(3) 0.0319(16) Uani 1 1 d . . . . .
N3 N 0.4114(3) 0.7994(4) 0.1530(4) 0.0440(18) Uani 1 1 d . . . . .
O3 O 0.4427(3) 0.4995(4) 0.0174(3) 0.0505(15) Uani 1 1 d . . . . .
H3 H 0.454770 0.465805 0.036136 0.076 Uiso 1 1 calc GR . . . .
C10 C 0.4963(4) 0.6905(4) 0.2670(3) 0.0350(16) Uani 1 1 d . . . . .
C1 C 0.4558(3) 0.6538(4) 0.3034(4) 0.0371(17) Uani 1 1 d . . . . .
C3 C 0.4254(4) 0.5816(4) 0.3834(4) 0.0376(18) Uani 1 1 d . . . . .
H3A H 0.434579 0.552714 0.415472 0.045 Uiso 1 1 calc R . . . .
C15 C 0.3761(3) 0.8288(4) 0.1174(4) 0.0422(19) Uani 1 1 d . . . . .
H15 H 0.336197 0.825192 0.124379 0.051 Uiso 1 1 calc R . . . .
C11 C 0.4690(4) 0.8053(4) 0.1440(4) 0.0391(18) Uani 1 1 d . . . . .
C70 C 0.1343(4) 0.8727(4) 0.3503(4) 0.0401(18) Uani 1 1 d . . . . .
H70 H 0.112976 0.864927 0.315304 0.048 Uiso 1 1 calc R . . . .
N1 N 0.4003(3) 0.6614(3) 0.2856(3) 0.0348(15) Uani 1 1 d . . . . .
C80 C 0.7943(7) 1.0073(8) 0.2268(7) 0.081(5) Uani 1 1 d . . . . .
H80 H 0.828399 1.007449 0.249589 0.098 Uiso 1 1 calc R . . . .
C91 C 0.5859(4) 0.8925(5) -0.0155(5) 0.049(2) Uani 1 1 d . . . . .
H91 H 0.563648 0.899096 -0.050028 0.058 Uiso 1 1 calc R . . . .
C14 C 0.3960(5) 0.8668(4) 0.0673(6) 0.057(3) Uani 1 1 d D . . . .
N4 N 0.3204(3) 0.5617(3) 0.3920(4) 0.0422(17) Uani 1 1 d . . . . .
C90 C 0.5951(4) 0.9455(5) 0.0215(4) 0.0411(18) Uani 1 1 d . . . . .
H90 H 0.581228 0.988738 0.010535 0.049 Uiso 1 1 calc R . . . .
C64 C 0.1238(4) 1.0876(4) 0.3962(4) 0.0407(18) Uani 1 1 d . . . . .
H64 H 0.104279 1.051784 0.415440 0.049 Uiso 1 1 calc R . . . .
N10 N 0.4306(6) 0.8998(6) 0.3970(7) 0.060(3) Uani 0.698(12) 1 d D U P A 1
C73 C 0.6605(5) 1.1505(4) 0.0165(5) 0.049(2) Uani 1 1 d . . . . .
H73 H 0.682766 1.157561 -0.018033 0.059 Uiso 1 1 calc R . . . .
C12 C 0.4910(4) 0.8436(5) 0.0994(4) 0.0433(19) Uani 1 1 d . . . . .
H12 H 0.531142 0.849270 0.095315 0.052 Uiso 1 1 calc R . . . .
C59 C 0.1563(4) 1.0727(5) 0.3432(4) 0.043(2) Uani 1 1 d . . . . .
C13 C 0.4534(5) 0.8741(6) 0.0603(6) 0.057(3) Uani 1 1 d . . . . .
H13 H 0.467831 0.900225 0.028425 0.069 Uiso 1 1 calc R . . . .
C89 C 0.6246(4) 0.9385(4) 0.0755(4) 0.0398(18) Uani 1 1 d . . . . .
C41 C 0.5427(5) 0.5626(7) -0.0219(6) 0.068(3) Uani 1 1 d . . . . .
H41A H 0.567639 0.554340 0.012152 0.102 Uiso 1 1 calc R . . . .
H41B H 0.530137 0.519402 -0.038418 0.102 Uiso 1 1 calc R . . . .
H41C H 0.563833 0.587945 -0.051933 0.102 Uiso 1 1 calc R . . . .
N6 N 0.3818(3) 0.6625(3) 0.1511(3) 0.0369(15) Uani 1 1 d . . . . .
C47 C 0.2101(5) 0.9845(4) 0.2720(5) 0.048(2) Uani 1 1 d . . . . .
C18 C 0.3290(5) 0.6181(5) 0.4906(4) 0.056(3) Uani 1 1 d . . . . .
H18A H 0.340337 0.576133 0.510258 0.084 Uiso 1 1 calc GR . . . .
H18B H 0.308215 0.646787 0.518521 0.084 Uiso 1 1 calc GR . . . .
H18C H 0.363266 0.641869 0.476798 0.084 Uiso 1 1 calc GR . . . .
C34 C 0.3128(4) 0.8061(4) 0.2900(4) 0.0387(17) Uani 1 1 d . . . . .
C86 C 0.4747(6) 0.9537(7) 0.2358(8) 0.081(4) Uani 1 1 d . . . . .
H86 H 0.442041 0.944420 0.259456 0.098 Uiso 1 1 calc R . . . .
C69 C 0.1429(5) 0.8196(5) 0.3882(5) 0.053(2) Uani 1 1 d . . . . .
H69 H 0.128322 0.776222 0.378754 0.063 Uiso 1 1 calc R . . . .
C28 C 0.4240(3) 0.6304(4) 0.1217(3) 0.0350(17) Uani 1 1 d . . . . .
H28 H 0.462324 0.634504 0.135281 0.042 Uiso 1 1 calc R . . . .
C92 C 0.6089(5) 0.8274(5) -0.0037(5) 0.054(2) Uani 1 1 d . . . . .
H92 H 0.602902 0.790764 -0.029985 0.065 Uiso 1 1 calc R . . . .
C25 C 0.3132(4) 0.6134(4) 0.0842(4) 0.0408(18) Uani 1 1 d . . . . .
H25 H 0.274502 0.606830 0.072647 0.049 Uiso 1 1 calc R . . . .
C54 C 0.0868(8) 1.0289(7) 0.2198(5) 0.079(5) Uani 1 1 d . . . . .
H54 H 0.120238 1.048636 0.203529 0.095 Uiso 1 1 calc R . . . .
C84 C 0.5166(4) 1.0058(5) 0.1501(5) 0.053(2) Uani 1 1 d . . . . .
H84 H 0.511772 1.031411 0.115041 0.063 Uiso 1 1 calc R . . . .
C72 C 0.6586(4) 1.0879(5) 0.0430(4) 0.0414(18) Uani 1 1 d . . . . .
H72 H 0.681247 1.052696 0.026710 0.050 Uiso 1 1 calc R . . . .
C55 C 0.0397(7) 1.0327(6) 0.1870(6) 0.070(3) Uani 1 1 d . . . . .
H55 H 0.040394 1.050180 0.147973 0.084 Uiso 1 1 calc R . . . .
C2 C 0.4681(4) 0.6155(5) 0.3521(4) 0.0411(18) Uani 1 1 d . . . . .
H2 H 0.506679 0.611939 0.364962 0.049 Uiso 1 1 calc R . . . .
C5 C 0.3595(4) 0.6325(4) 0.3153(4) 0.0381(18) Uani 1 1 d . . . . .
H5 H 0.321231 0.639289 0.302421 0.046 Uiso 1 1 calc R . . . .
C39 C 0.4909(5) 0.6031(5) -0.0024(4) 0.050(2) Uani 1 1 d . . . . .
C62 C 0.1531(4) 1.2054(4) 0.3963(5) 0.047(2) Uani 1 1 d . . . . .
H62 H 0.152844 1.248698 0.414214 0.056 Uiso 1 1 calc R . . . .
C30 C 0.2258(4) 0.6892(5) 0.1639(4) 0.0418(18) Uani 1 1 d . . . . .
H30 H 0.208015 0.660738 0.135616 0.050 Uiso 1 1 calc R . . . .
C85 C 0.4692(6) 0.9898(7) 0.1839(7) 0.084(4) Uani 1 1 d . . . . .
H85 H 0.432347 1.003747 0.171273 0.101 Uiso 1 1 calc R . . . .
C9 C 0.5551(4) 0.6890(5) 0.2732(4) 0.0416(18) Uani 1 1 d . . . . .
H9 H 0.572455 0.663593 0.303964 0.050 Uiso 1 1 calc R . . . .
C76 C 0.5946(4) 1.1290(5) 0.1141(5) 0.045(2) Uani 1 1 d . . . . .
H76 H 0.571689 1.122400 0.148283 0.054 Uiso 1 1 calc R . . . .
C32 C 0.2198(4) 0.7680(6) 0.2453(4) 0.046(2) Uani 1 1 d . . . . .
H32 H 0.197220 0.793586 0.271997 0.055 Uiso 1 1 calc R . . . .
C65 C 0.1556(3) 0.9378(4) 0.3608(4) 0.0365(17) Uani 1 1 d . . . . .
C57 C -0.0089(5) 0.9807(5) 0.2647(6) 0.058(3) Uani 1 1 d . . . . .
H57 H -0.043723 0.963280 0.280108 0.070 Uiso 1 1 calc R . . . .
C77 C 0.6871(5) 1.0002(5) 0.1608(5) 0.053(2) Uani 1 1 d . . . . .
C71 C 0.6254(4) 1.0737(4) 0.0918(4) 0.0378(17) Uani 1 1 d . . . . .
C52 C 0.2047(8) 0.9465(7) 0.2202(6) 0.084(5) Uani 1 1 d . . . . .
H52 H 0.168260 0.933340 0.205642 0.100 Uiso 1 1 calc R . . . .
C42 C 0.5137(6) 0.6671(5) 0.0270(6) 0.066(3) Uani 1 1 d . . . . .
H42A H 0.538915 0.654755 0.059846 0.099 Uiso 1 1 calc R . . . .
H42B H 0.535163 0.693680 -0.001895 0.099 Uiso 1 1 calc R . . . .
H42C H 0.481562 0.693831 0.042001 0.099 Uiso 1 1 calc R . . . .
C8 C 0.5892(4) 0.7262(5) 0.2327(5) 0.0441(19) Uani 1 1 d . . . . .
H8 H 0.629749 0.723689 0.234459 0.053 Uiso 1 1 calc R . . . .
O1 O 0.3382(3) 0.4989(3) 0.4171(3) 0.0453(14) Uani 1 1 d . . . . .
H1 H 0.363589 0.505938 0.442596 0.068 Uiso 1 1 calc GR . . . .
C93 C 0.6401(4) 0.8196(5) 0.0475(4) 0.047(2) Uani 1 1 d . . . . .
H93 H 0.656930 0.777201 0.056333 0.056 Uiso 1 1 calc R . . . .
C35 C 0.2910(4) 0.8438(5) 0.3370(5) 0.048(2) Uani 1 1 d . . . . .
H35 H 0.250846 0.848000 0.342254 0.058 Uiso 1 1 calc R . . . .
C60 C 0.1868(4) 1.1284(5) 0.3209(5) 0.046(2) Uani 1 1 d . . . . .
H60 H 0.209463 1.122421 0.286485 0.055 Uiso 1 1 calc R . . . .
C4 C 0.3685(4) 0.5916(4) 0.3658(4) 0.0381(19) Uani 1 1 d . . . . .
C68 C 0.1730(5) 0.8296(5) 0.4406(4) 0.050(2) Uani 1 1 d . . . . .
H68 H 0.178865 0.792870 0.466805 0.060 Uiso 1 1 calc R . . . .
C53 C 0.0928(4) 0.9995(4) 0.2750(4) 0.0418(19) Uani 1 1 d . . . . .
C83 C 0.5709(4) 0.9852(5) 0.1667(4) 0.0456(19) Uani 1 1 d . . . . .
C61 C 0.1851(5) 1.1927(5) 0.3473(6) 0.054(2) Uani 1 1 d . . . . .
H61 H 0.206990 1.228276 0.330561 0.065 Uiso 1 1 calc R . . . .
C87 C 0.5268(7) 0.9318(6) 0.2525(7) 0.083(4) Uani 1 1 d . . . . .
H87 H 0.531882 0.907977 0.288535 0.100 Uiso 1 1 calc R . . . .
C66 C 0.1866(4) 0.9442(5) 0.4133(5) 0.0442(19) Uani 1 1 d . . . . .
H66 H 0.203749 0.986503 0.422097 0.053 Uiso 1 1 calc R . . . .
C79 C 0.7924(6) 0.9790(7) 0.1693(9) 0.087(5) Uani 1 1 d . . . . .
H79 H 0.826344 0.962020 0.151696 0.105 Uiso 1 1 calc R . . . .
O4 O 0.4087(6) 0.9594(7) 0.4208(8) 0.083(3) Uani 0.698(12) 1 d D U P A 1
H4 H 0.426618 0.992471 0.406914 0.124 Uiso 0.698(12) 1 calc R . P A 1
C81 C 0.7408(7) 1.0365(6) 0.2492(6) 0.069(4) Uani 1 1 d . . . . .
H81 H 0.741039 1.059446 0.286001 0.082 Uiso 1 1 calc R . . . .
N9 N 0.4626(3) 0.5606(4) 0.0457(3) 0.0448(17) Uani 1 1 d . . . . .
C78 C 0.7398(5) 0.9759(6) 0.1381(6) 0.062(3) Uani 1 1 d . . . . .
H78 H 0.739851 0.956384 0.099834 0.074 Uiso 1 1 calc R . . . .
C31 C 0.1943(4) 0.7284(6) 0.2011(5) 0.052(2) Uani 1 1 d . . . . .
H31 H 0.153820 0.728973 0.197069 0.062 Uiso 1 1 calc R . . . .
B2 B 0.6277(5) 0.9982(5) 0.1246(5) 0.042(2) Uani 1 1 d . . . . .
C7 C 0.5632(4) 0.7655(5) 0.1914(4) 0.0439(19) Uani 1 1 d . . . . .
H7 H 0.585315 0.792149 0.165146 0.053 Uiso 1 1 calc R . . . .
C27 C 0.4129(4) 0.5920(5) 0.0726(4) 0.0398(19) Uani 1 1 d . . . . .
C94 C 0.6473(4) 0.8741(4) 0.0870(4) 0.0409(18) Uani 1 1 d . . . . .
H94 H 0.668136 0.867089 0.122502 0.049 Uiso 1 1 calc R . . . .
C82 C 0.6891(4) 1.0312(6) 0.2175(4) 0.045(2) Uani 1 1 d . . . . .
H82 H 0.654974 1.048668 0.234294 0.054 Uiso 1 1 calc R . . . .
C63 C 0.1202(4) 1.1515(5) 0.4196(4) 0.048(2) Uani 1 1 d . . . . .
H63 H 0.095202 1.159666 0.451867 0.057 Uiso 1 1 calc R . . . .
C33 C 0.2788(4) 0.7687(5) 0.2487(4) 0.0371(16) Uani 1 1 d . . . . .
C74 C 0.6300(5) 1.2023(5) 0.0407(5) 0.056(2) Uani 1 1 d . . . . .
H74 H 0.632156 1.246110 0.023970 0.067 Uiso 1 1 calc R . . . .
C75 C 0.5958(5) 1.1909(5) 0.0897(5) 0.051(2) Uani 1 1 d . . . . .
H75 H 0.573448 1.226461 0.105805 0.061 Uiso 1 1 calc R . . . .
C40 C 0.4519(7) 0.6166(7) -0.0530(6) 0.077(4) Uani 1 1 d . . . . .
H40A H 0.418915 0.642743 -0.039361 0.115 Uiso 1 1 calc R . . . .
H40B H 0.472489 0.642314 -0.083291 0.115 Uiso 1 1 calc R . . . .
H40C H 0.438792 0.573770 -0.069777 0.115 Uiso 1 1 calc R . . . .
C88 C 0.5722(4) 0.9448(5) 0.2163(3) 0.041(2) Uani 1 1 d . . . . .
H88 H 0.607688 0.924199 0.226071 0.049 Uiso 1 1 calc R . . . .
B1 B 0.1529(5) 0.9998(5) 0.3129(4) 0.040(2) Uani 1 1 d . . . . .
C16 C 0.2893(4) 0.6013(6) 0.4364(5) 0.056(3) Uani 1 1 d . . . . .
C24 C 0.3276(3) 0.6539(4) 0.1329(4) 0.0333(16) Uani 1 1 d . . . . .
N5 N 0.3499(6) 0.9012(7) 0.0375(8) 0.070(3) Uani 0.691(13) 1 d D U P B 1
C29 C 0.2847(4) 0.6925(5) 0.1689(4) 0.0391(18) Uani 1 1 d . . . . .
C37 C 0.3885(6) 0.8666(4) 0.3675(5) 0.057(2) Uani 1 1 d D . . . .
C58 C 0.0419(5) 0.9753(5) 0.2970(5) 0.052(2) Uani 1 1 d . . . . .
H58 H 0.041248 0.954585 0.334831 0.063 Uiso 1 1 calc R . . . .
C50 C 0.3104(6) 0.9521(7) 0.2078(6) 0.064(3) Uani 1 1 d . . . . .
H50 H 0.343859 0.940624 0.186185 0.077 Uiso 1 1 calc R . . . .
C48 C 0.2649(5) 1.0068(5) 0.2874(6) 0.056(3) Uani 1 1 d . . . . .
H48 H 0.268904 1.034109 0.321631 0.067 Uiso 1 1 calc R . . . .
O2 O 0.3816(6) 0.9530(7) 0.0040(7) 0.085(3) Uani 0.691(13) 1 d D U P B 1
H2A H 0.371310 0.991535 0.015077 0.128 Uiso 0.691(13) 1 calc R . P B 1
C19 C 0.2708(6) 0.6686(7) 0.4114(6) 0.073(4) Uani 1 1 d . . . . .
H19A H 0.304329 0.697808 0.406628 0.110 Uiso 1 1 calc GR . . . .
H19B H 0.243557 0.689991 0.438374 0.110 Uiso 1 1 calc GR . . . .
H19C H 0.252570 0.661640 0.372920 0.110 Uiso 1 1 calc GR . . . .
C49 C 0.3141(4) 0.9909(6) 0.2552(6) 0.059(3) Uani 1 1 d . . . . .
H49 H 0.350168 1.008057 0.267332 0.071 Uiso 1 1 calc R . . . .
C26 C 0.3573(4) 0.5842(5) 0.0543(4) 0.0400(19) Uani 1 1 d . . . . .
H26 H 0.349372 0.557919 0.020169 0.048 Uiso 1 1 calc R . . . .
C51 C 0.2570(5) 0.9280(7) 0.1897(5) 0.060(3) Uani 1 1 d . . . . .
H51 H 0.254824 0.898835 0.156485 0.073 Uiso 1 1 calc R . . . .
C67 C 0.1937(5) 0.8903(5) 0.4541(5) 0.053(2) Uani 1 1 d . . . . .
H67 H 0.212892 0.897488 0.490459 0.063 Uiso 1 1 calc R . . . .
C36 C 0.3274(5) 0.8744(5) 0.3751(6) 0.061(3) Uani 1 1 d . . . . .
H36 H 0.312872 0.900810 0.406721 0.073 Uiso 1 1 calc R . . . .
C17 C 0.2383(5) 0.5587(7) 0.4566(6) 0.073(4) Uani 1 1 d . . . . .
H17A H 0.215342 0.545691 0.422284 0.110 Uiso 1 1 calc GR . . . .
H17B H 0.214643 0.585182 0.483865 0.110 Uiso 1 1 calc GR . . . .
H17C H 0.252150 0.518149 0.476743 0.110 Uiso 1 1 calc GR . . . .
C38 C 0.4052(4) 0.8298(4) 0.3204(7) 0.062(3) Uani 1 1 d . . . . .
H38 H 0.445115 0.824930 0.313831 0.074 Uiso 1 1 calc R . . . .
N8 N 0.3701(3) 0.7999(4) 0.2824(4) 0.0404(16) Uani 1 1 d . . . . .
C56 C -0.0078(6) 1.0108(7) 0.2116(6) 0.064(3) Uani 1 1 d . . . . .
H56 H -0.042797 1.016550 0.190855 0.077 Uiso 1 1 calc R . . . .
C6 C 0.5037(3) 0.7662(5) 0.1881(4) 0.0357(16) Uani 1 1 d . . . . .
N7 N 0.3091(4) 0.7320(4) 0.2100(4) 0.0390(18) Uani 1 1 d . . . . .
C43 C 0.4626(4) 0.8591(5) 0.4433(5) 0.060(2) Uani 0.698(12) 1 d D U P A 1
C44 C 0.4210(5) 0.8277(7) 0.4882(7) 0.071(3) Uani 0.698(12) 1 d DG U P A 1
H44A H 0.442727 0.801769 0.517494 0.107 Uiso 0.698(12) 1 calc R . P A 1
H44B H 0.399587 0.863525 0.508113 0.107 Uiso 0.698(12) 1 calc R . P A 1
H44C H 0.394330 0.797647 0.467664 0.107 Uiso 0.698(12) 1 calc R . P A 1
C45 C 0.5050(5) 0.9056(6) 0.4757(7) 0.064(3) Uani 0.698(12) 1 d DG U P A 1
H45A H 0.525703 0.879507 0.505623 0.095 Uiso 0.698(12) 1 calc R . P A 1
H45B H 0.532212 0.924463 0.447362 0.095 Uiso 0.698(12) 1 calc R . P A 1
H45C H 0.483927 0.942275 0.494907 0.095 Uiso 0.698(12) 1 calc R . P A 1
C46 C 0.4958(6) 0.8029(7) 0.4116(6) 0.067(3) Uani 0.698(12) 1 d DG U P A 1
H46A H 0.516778 0.775959 0.440652 0.100 Uiso 0.698(12) 1 calc R . P A 1
H46B H 0.468861 0.773819 0.390238 0.100 Uiso 0.698(12) 1 calc R . P A 1
H46C H 0.522787 0.822951 0.383576 0.100 Uiso 0.698(12) 1 calc R . P A 1
C20 C 0.3205(5) 0.8635(6) -0.0062(5) 0.079(3) Uani 0.691(13) 1 d D U P B 1
C22 C 0.3630(6) 0.8436(10) -0.0551(8) 0.091(3) Uani 0.691(13) 1 d DG U P B 1
H22A H 0.343045 0.817501 -0.085476 0.136 Uiso 0.691(13) 1 calc R . P B 1
H22B H 0.379296 0.884421 -0.072766 0.136 Uiso 0.691(13) 1 calc R . P B 1
H22C H 0.393802 0.816210 -0.038088 0.136 Uiso 0.691(13) 1 calc R . P B 1
C23 C 0.2748(6) 0.9109(8) -0.0319(8) 0.080(4) Uani 0.691(13) 1 d DG U P B 1
H23A H 0.253093 0.887108 -0.062503 0.120 Uiso 0.691(13) 1 calc R . P B 1
H23B H 0.248722 0.925161 -0.000394 0.120 Uiso 0.691(13) 1 calc R . P B 1
H23C H 0.293326 0.950600 -0.049098 0.120 Uiso 0.691(13) 1 calc R . P B 1
C21 C 0.2917(7) 0.7997(8) 0.0185(9) 0.080(4) Uani 0.691(13) 1 d DG U P B 1
H21A H 0.272157 0.775729 -0.013549 0.120 Uiso 0.691(13) 1 calc R . P B 1
H21B H 0.320810 0.770185 0.035909 0.120 Uiso 0.691(13) 1 calc R . P B 1
H21C H 0.263836 0.812448 0.048743 0.120 Uiso 0.691(13) 1 calc R . P B 1
N10A N 0.4241(12) 0.8941(14) 0.4125(12) 0.067(4) Uani 0.302(12) 1 d D U P A 2
O4A O 0.3921(13) 0.9427(12) 0.4453(13) 0.069(4) Uani 0.302(12) 1 d D U P A 2
H4A H 0.394649 0.934040 0.481464 0.104 Uiso 0.302(12) 1 calc R . P A 2
C44A C 0.4814(13) 0.8911(16) 0.5072(15) 0.068(4) Uani 0.302(12) 1 d D U P A 2
H44D H 0.463923 0.935052 0.515175 0.102 Uiso 0.302(12) 1 calc R . P A 2
H44E H 0.485344 0.865933 0.544207 0.102 Uiso 0.302(12) 1 calc R . P A 2
H44F H 0.519274 0.897691 0.489548 0.102 Uiso 0.302(12) 1 calc R . P A 2
C43A C 0.4434(11) 0.8511(13) 0.4643(12) 0.071(3) Uani 0.302(12) 1 d D U P A 2
C45A C 0.3846(12) 0.8405(17) 0.4993(14) 0.080(5) Uani 0.302(12) 1 d D U P A 2
H45D H 0.368650 0.884505 0.510154 0.119 Uiso 0.302(12) 1 calc R . P A 2
H45E H 0.357325 0.816392 0.474096 0.119 Uiso 0.302(12) 1 calc R . P A 2
H45F H 0.391781 0.814076 0.535093 0.119 Uiso 0.302(12) 1 calc R . P A 2
C46A C 0.4661(13) 0.7821(13) 0.4486(15) 0.069(4) Uani 0.302(12) 1 d D U P A 2
H46D H 0.477374 0.758358 0.484740 0.104 Uiso 0.302(12) 1 calc R . P A 2
H46E H 0.436275 0.756285 0.428282 0.104 Uiso 0.302(12) 1 calc R . P A 2
H46F H 0.499399 0.786849 0.422711 0.104 Uiso 0.302(12) 1 calc R . P A 2
C23A C 0.2800(16) 0.819(2) 0.0226(19) 0.081(4) Uani 0.309(13) 1 d D U P B 2
H23D H 0.248921 0.800911 -0.001566 0.121 Uiso 0.309(13) 1 calc R . P B 2
H23E H 0.301889 0.782198 0.040084 0.121 Uiso 0.309(13) 1 calc R . P B 2
H23F H 0.263851 0.847367 0.054097 0.121 Uiso 0.309(13) 1 calc R . P B 2
C20A C 0.3189(11) 0.8617(15) -0.0155(13) 0.080(3) Uani 0.309(13) 1 d D U P B 2
C21A C 0.3539(15) 0.8079(18) -0.0537(16) 0.085(4) Uani 0.309(13) 1 d D U P B 2
H21D H 0.327250 0.780822 -0.077158 0.127 Uiso 0.309(13) 1 calc R . P B 2
H21E H 0.380382 0.831610 -0.080059 0.127 Uiso 0.309(13) 1 calc R . P B 2
H21F H 0.375637 0.778336 -0.027236 0.127 Uiso 0.309(13) 1 calc R . P B 2
C22A C 0.2965(17) 0.9057(19) -0.0662(17) 0.083(4) Uani 0.309(13) 1 d D U P B 2
H22D H 0.263743 0.883321 -0.084835 0.124 Uiso 0.309(13) 1 calc R . P B 2
H22E H 0.284513 0.949558 -0.050620 0.124 Uiso 0.309(13) 1 calc R . P B 2
H22F H 0.326841 0.912167 -0.095433 0.124 Uiso 0.309(13) 1 calc R . P B 2
N5A N 0.3659(11) 0.8920(17) 0.0123(12) 0.081(3) Uani 0.309(13) 1 d D U P B 2
O2A O 0.4034(9) 0.9110(14) -0.0374(11) 0.091(4) Uani 0.309(13) 1 d D U P B 2
H2AA H 0.430374 0.883166 -0.040079 0.136 Uiso 0.309(13) 1 calc R . P B 2
O7 O 0.0197(4) 0.9035(4) 0.0684(5) 0.118(3) Uani 1 1 d . U . C 1
C1A C 0.1234(7) 0.9249(7) 0.0737(6) 0.122(4) Uani 1 1 d . U . C 1
H1AA H 0.153642 0.913686 0.101992 0.183 Uiso 1 1 calc R U . C 1
H1AB H 0.132524 0.904882 0.035258 0.183 Uiso 1 1 calc R U . C 1
H1AC H 0.120669 0.973994 0.069630 0.183 Uiso 1 1 calc R U . C 1
C1B C 0.0624(7) 0.8950(6) 0.0972(6) 0.111(3) Uani 1 1 d . U . C 1
C1C C 0.0567(6) 0.8592(5) 0.1595(6) 0.109(4) Uani 1 1 d . U . C 1
H1CA H 0.094583 0.855627 0.177832 0.164 Uiso 1 1 calc R U . C 1
H1CB H 0.031462 0.885779 0.184941 0.164 Uiso 1 1 calc R U . C 1
H1CC H 0.040629 0.813923 0.154190 0.164 Uiso 1 1 calc R U . C 1

loop_
_atom_site_aniso_label
_atom_site_aniso_U_11
_atom_site_aniso_U_22
_atom_site_aniso_U_33
_atom_site_aniso_U_23
_atom_site_aniso_U_13
_atom_site_aniso_U_12
Co1 0.0348(3) 0.0332(3) 0.0428(4) -0.0010(6) 0.0129(4) -0.0015(6)
N2 0.033(4) 0.030(3) 0.032(3) 0.004(3) 0.011(3) -0.001(3)
N3 0.030(3) 0.042(4) 0.060(5) -0.015(4) 0.002(3) 0.004(3)
O3 0.052(4) 0.039(3) 0.059(4) -0.010(3) 0.003(3) 0.000(3)
C10 0.043(4) 0.031(4) 0.032(3) -0.002(3) -0.001(3) -0.002(3)
C1 0.026(4) 0.042(4) 0.043(4) -0.004(3) 0.001(3) 0.008(3)
C3 0.041(4) 0.031(4) 0.041(4) 0.010(3) 0.008(3) 0.012(3)
C15 0.025(4) 0.043(4) 0.058(5) 0.001(4) -0.002(3) 0.004(3)
C11 0.033(4) 0.035(4) 0.048(5) -0.007(3) 0.004(3) -0.005(3)
C70 0.035(4) 0.038(4) 0.048(5) -0.001(3) 0.013(3) -0.005(3)
N1 0.029(4) 0.041(3) 0.034(3) -0.006(3) 0.007(3) 0.002(3)
C80 0.095(10) 0.064(7) 0.085(8) 0.038(7) -0.049(8) -0.033(7)
C91 0.046(5) 0.049(5) 0.051(5) -0.008(4) -0.009(4) -0.007(4)
C14 0.036(5) 0.036(4) 0.098(7) 0.005(4) -0.031(6) -0.006(4)
N4 0.036(4) 0.029(3) 0.061(4) 0.014(3) 0.013(3) 0.001(3)
C90 0.040(4) 0.041(4) 0.042(4) -0.003(4) 0.002(4) -0.004(3)
C64 0.036(4) 0.029(4) 0.057(5) -0.004(3) 0.000(4) 0.005(3)
N10 0.045(5) 0.049(4) 0.087(6) -0.014(5) -0.007(5) 0.003(4)
C73 0.053(5) 0.031(4) 0.063(6) 0.007(4) 0.002(5) 0.000(4)
C12 0.041(5) 0.049(5) 0.041(4) 0.007(4) 0.001(4) -0.005(4)
C59 0.037(4) 0.042(4) 0.051(5) 0.018(4) 0.008(4) 0.010(3)
C13 0.047(5) 0.055(6) 0.070(7) 0.008(5) -0.011(5) -0.011(4)
C89 0.031(4) 0.040(4) 0.049(5) 0.006(4) 0.008(3) -0.005(3)
C41 0.050(6) 0.087(8) 0.068(7) -0.010(6) 0.028(5) 0.005(5)
N6 0.032(4) 0.036(3) 0.043(3) -0.013(3) 0.008(3) -0.007(3)
C47 0.062(5) 0.027(4) 0.055(5) 0.007(4) 0.020(4) 0.006(4)
C18 0.071(7) 0.053(5) 0.045(5) -0.003(4) 0.020(5) 0.003(5)
C34 0.032(4) 0.039(4) 0.044(4) 0.002(4) 0.003(3) 0.012(3)
C86 0.067(8) 0.065(7) 0.112(9) 0.000(7) 0.057(8) 0.020(6)
C69 0.047(5) 0.037(4) 0.073(6) 0.011(4) 0.012(5) 0.005(4)
C28 0.027(4) 0.048(4) 0.031(4) 0.003(3) 0.002(3) 0.005(3)
C92 0.060(6) 0.043(5) 0.060(6) 0.000(4) 0.012(5) 0.000(4)
C25 0.033(4) 0.041(4) 0.048(5) -0.009(4) 0.005(3) -0.011(3)
C54 0.141(13) 0.043(6) 0.052(7) -0.011(4) -0.012(6) 0.025(7)
C84 0.043(5) 0.053(5) 0.062(6) -0.003(5) 0.008(4) -0.006(4)
C72 0.042(4) 0.046(4) 0.036(4) -0.002(3) 0.010(3) 0.000(4)
C55 0.085(9) 0.056(6) 0.069(7) -0.016(5) -0.026(7) 0.020(6)
C2 0.028(4) 0.045(4) 0.050(5) 0.001(4) 0.001(3) 0.001(3)
C5 0.034(4) 0.035(4) 0.045(4) 0.008(3) 0.008(3) 0.006(3)
C39 0.054(5) 0.054(5) 0.042(4) -0.007(4) 0.018(4) -0.005(4)
C62 0.050(5) 0.027(3) 0.064(6) -0.008(4) -0.008(4) -0.003(3)
C30 0.034(4) 0.045(5) 0.046(4) -0.001(4) 0.001(4) -0.003(3)
C85 0.076(8) 0.057(7) 0.119(11) 0.000(7) 0.059(8) -0.009(6)
C9 0.036(4) 0.044(4) 0.044(4) 0.004(4) 0.006(3) -0.003(3)
C76 0.038(4) 0.043(5) 0.053(5) -0.007(4) 0.004(4) 0.005(4)
C32 0.032(4) 0.055(5) 0.051(5) -0.006(4) 0.006(4) 0.005(4)
C65 0.032(4) 0.031(4) 0.046(4) 0.001(3) 0.013(3) 0.008(3)
C57 0.042(5) 0.052(5) 0.080(7) -0.005(5) -0.017(5) 0.015(4)
C77 0.052(5) 0.045(5) 0.061(6) 0.018(4) -0.002(5) -0.007(4)
C71 0.031(4) 0.039(4) 0.043(4) 0.006(3) -0.001(3) -0.003(3)
C52 0.106(10) 0.048(6) 0.097(10) -0.019(5) 0.059(8) -0.010(6)
C42 0.069(7) 0.052(5) 0.078(7) -0.029(5) 0.038(6) -0.029(5)
C8 0.029(4) 0.047(5) 0.056(5) 0.011(4) -0.002(4) -0.005(3)
O1 0.042(3) 0.037(3) 0.057(4) 0.018(3) 0.015(3) 0.007(3)
C93 0.045(5) 0.041(4) 0.054(5) 0.008(4) 0.018(4) 0.010(4)
C35 0.029(4) 0.044(5) 0.071(6) -0.011(4) -0.002(4) 0.010(3)
C60 0.034(4) 0.042(4) 0.061(5) 0.001(4) 0.000(4) 0.008(3)
C4 0.037(4) 0.032(4) 0.045(4) 0.018(3) 0.011(3) 0.006(3)
C68 0.058(6) 0.042(5) 0.048(5) 0.019(4) 0.010(4) 0.021(4)
C53 0.050(5) 0.027(3) 0.048(5) -0.003(3) -0.005(4) 0.019(3)
C83 0.049(5) 0.046(5) 0.042(4) -0.001(4) 0.000(4) -0.007(4)
C61 0.050(5) 0.030(4) 0.083(7) 0.010(4) -0.010(5) 0.000(4)
C87 0.099(10) 0.051(6) 0.100(9) 0.026(6) 0.048(8) -0.010(6)
C66 0.039(4) 0.039(4) 0.055(5) -0.005(4) -0.002(4) 0.002(3)
C79 0.061(7) 0.074(8) 0.127(13) 0.057(9) -0.018(8) -0.015(6)
O4 0.068(6) 0.070(5) 0.110(7) -0.033(5) -0.014(5) 0.014(4)
C81 0.095(10) 0.048(5) 0.063(7) 0.004(5) -0.037(7) -0.017(6)
N9 0.041(4) 0.049(4) 0.044(4) -0.014(3) 0.012(3) -0.005(3)
C78 0.042(5) 0.067(7) 0.076(7) 0.020(6) -0.009(5) -0.021(5)
C31 0.037(4) 0.070(7) 0.048(5) -0.005(5) 0.017(4) 0.010(4)
B2 0.043(5) 0.032(4) 0.049(5) -0.002(4) 0.003(4) -0.007(4)
C7 0.033(4) 0.052(5) 0.047(5) 0.011(4) 0.002(3) -0.009(4)
C27 0.038(4) 0.042(4) 0.040(4) 0.007(3) 0.010(3) -0.002(3)
C94 0.040(4) 0.038(4) 0.045(4) 0.000(3) 0.006(4) -0.007(3)
C82 0.037(3) 0.043(5) 0.055(6) 0.000(3) -0.010(3) -0.004(3)
C63 0.046(5) 0.053(5) 0.044(5) -0.003(4) 0.003(4) 0.010(4)
C33 0.036(4) 0.036(4) 0.040(4) 0.005(3) 0.000(3) 0.001(3)
C74 0.058(6) 0.042(4) 0.068(6) -0.006(5) -0.013(5) -0.005(4)
C75 0.044(5) 0.046(5) 0.061(6) -0.007(4) -0.004(4) 0.007(4)
C40 0.098(10) 0.063(7) 0.068(7) -0.008(6) 0.027(7) -0.032(7)
C88 0.034(3) 0.050(5) 0.040(4) -0.004(3) 0.004(3) -0.003(3)
B1 0.045(5) 0.037(4) 0.037(4) 0.001(4) 0.011(4) 0.006(4)
C16 0.042(5) 0.059(6) 0.068(6) 0.020(5) 0.023(4) 0.019(4)
C24 0.030(4) 0.028(3) 0.042(4) -0.005(3) 0.010(3) 0.000(3)
N5 0.051(5) 0.061(5) 0.097(7) 0.024(5) -0.029(5) -0.016(5)
C29 0.030(4) 0.039(4) 0.048(4) 0.002(4) 0.009(3) 0.000(3)
C37 0.045(5) 0.039(4) 0.086(7) -0.012(4) -0.009(6) 0.002(5)
C58 0.052(5) 0.051(5) 0.054(5) -0.015(4) -0.007(4) 0.018(4)
C50 0.055(6) 0.062(7) 0.074(6) -0.011(5) 0.010(5) 0.015(5)
C48 0.055(6) 0.038(4) 0.074(7) -0.008(5) 0.017(5) 0.010(4)
O2 0.065(6) 0.068(5) 0.123(7) 0.045(5) -0.035(6) -0.009(5)
C19 0.068(7) 0.082(8) 0.069(7) 0.010(6) 0.030(6) 0.044(6)
C49 0.037(4) 0.054(6) 0.087(7) 0.000(5) -0.001(4) -0.006(4)
C26 0.037(4) 0.040(4) 0.043(5) -0.001(4) 0.004(3) -0.002(3)
C51 0.058(6) 0.079(7) 0.045(4) -0.005(4) 0.009(4) 0.005(5)
C67 0.054(5) 0.049(5) 0.054(5) 0.003(4) 0.006(4) 0.003(4)
C36 0.049(6) 0.049(5) 0.084(8) -0.032(5) -0.020(5) 0.014(4)
C17 0.051(6) 0.085(8) 0.084(8) 0.041(7) 0.034(6) 0.028(5)
C38 0.036(5) 0.028(4) 0.121(10) 0.013(5) -0.009(5) 0.002(3)
N8 0.030(3) 0.040(4) 0.051(4) 0.007(3) 0.007(3) 0.006(3)
C56 0.048(5) 0.063(7) 0.081(8) -0.017(6) -0.024(5) 0.010(5)
C6 0.025(3) 0.039(4) 0.043(4) 0.001(4) 0.005(3) -0.008(3)
N7 0.034(4) 0.038(4) 0.045(4) 0.011(3) 0.011(3) 0.004(3)
C43 0.047(5) 0.064(5) 0.071(5) -0.007(4) -0.004(4) 0.008(4)
C44 0.065(6) 0.073(6) 0.075(6) -0.009(5) -0.004(5) 0.007(5)
C45 0.049(5) 0.060(6) 0.082(7) -0.016(5) -0.006(5) 0.004(5)
C46 0.057(6) 0.060(6) 0.082(7) -0.006(5) -0.013(5) 0.011(5)
C20 0.064(5) 0.085(5) 0.086(6) 0.020(5) -0.028(5) -0.018(4)
C22 0.077(6) 0.100(6) 0.094(6) 0.018(6) -0.025(5) -0.014(6)
C23 0.062(6) 0.092(7) 0.087(7) 0.031(6) -0.030(6) -0.015(6)
C21 0.070(7) 0.072(7) 0.099(7) 0.012(7) -0.031(6) -0.019(6)
N10A 0.048(6) 0.059(6) 0.095(7) -0.017(6) -0.013(6) 0.005(6)
O4A 0.053(7) 0.059(7) 0.096(9) -0.015(7) -0.010(7) 0.000(6)
C44A 0.056(7) 0.068(7) 0.079(8) -0.009(7) -0.012(6) 0.004(6)
C43A 0.058(6) 0.070(5) 0.085(6) -0.012(5) -0.010(5) 0.006(5)
C45A 0.066(8) 0.092(10) 0.081(9) -0.013(9) -0.011(8) 0.005(8)
C46A 0.057(7) 0.070(7) 0.081(8) -0.010(6) -0.013(7) 0.009(6)
C23A 0.064(8) 0.084(9) 0.093(8) 0.014(8) -0.030(7) -0.020(7)
C20A 0.065(5) 0.085(6) 0.089(6) 0.020(5) -0.030(5) -0.017(5)
C21A 0.074(8) 0.088(8) 0.093(8) 0.020(8) -0.024(7) -0.018(7)
C22A 0.067(7) 0.093(8) 0.088(8) 0.021(7) -0.031(7) -0.011(7)
N5A 0.065(6) 0.077(6) 0.102(7) 0.031(6) -0.032(6) -0.020(6)
O2A 0.073(7) 0.094(8) 0.106(8) 0.039(7) -0.029(7) -0.016(7)
O7 0.141(6) 0.073(4) 0.139(6) -0.048(4) -0.079(5) 0.037(4)
C1A 0.154(8) 0.104(7) 0.108(7) -0.057(6) -0.062(7) 0.055(6)
C1B 0.151(7) 0.073(5) 0.111(6) -0.063(4) -0.078(6) 0.049(5)
C1C 0.144(8) 0.060(5) 0.124(7) -0.050(5) -0.074(6) 0.053(5)

loop_
_atom_type_symbol
_atom_type_description
_atom_type_scat_dispersion_real
_atom_type_scat_dispersion_imag
_atom_type_scat_source
C C 0.0181 0.0091 'International Tables Vol C Tables 4.2.6.8 and 6.1.1.4'
H H 0.0000 0.0000 'International Tables Vol C Tables 4.2.6.8 and 6.1.1.4'
B B 0.0090 0.0039 'International Tables Vol C Tables 4.2.6.8 and 6.1.1.4'
Co Co -2.3653 3.6143 'International Tables Vol C Tables 4.2.6.8 and 6.1.1.4'
N N 0.0311 0.0180 'International Tables Vol C Tables 4.2.6.8 and 6.1.1.4'
O O 0.0492 0.0322 'International Tables Vol C Tables 4.2.6.8 and 6.1.1.4'

loop_
_geom_angle_atom_site_label_1
_geom_angle_atom_site_label_2
_geom_angle_atom_site_label_3
_geom_angle
_geom_angle_site_symmetry_1
_geom_angle_site_symmetry_3
_geom_angle_publ_flag
N2 Co1 N3 80.4(3) . . ?
N2 Co1 N1 79.5(3) . . ?
N2 Co1 N6 98.2(3) . . ?
N2 Co1 N8 101.0(3) . . ?
N2 Co1 N7 178.7(4) . . ?
N1 Co1 N3 159.9(3) . . ?
N6 Co1 N3 85.6(3) . . ?
N6 Co1 N1 96.94(15) . . ?
N6 Co1 N8 160.8(3) . . ?
N8 Co1 N3 97.06(15) . . ?
N8 Co1 N1 87.1(3) . . ?
N7 Co1 N3 99.0(3) . . ?
N7 Co1 N1 101.1(3) . . ?
N7 Co1 N6 80.6(3) . . ?
N7 Co1 N8 80.2(3) . . ?
C10 N2 Co1 120.0(6) . . ?
C6 N2 Co1 120.2(6) . . ?
C6 N2 C10 119.8(8) . . ?
C15 N3 Co1 126.3(6) . . ?
C15 N3 C11 119.7(9) . . ?
C11 N3 Co1 113.4(7) . . ?
N2 C10 C1 113.4(8) . . ?
N2 C10 C9 121.1(8) . . ?
C9 C10 C1 125.5(8) . . ?
N1 C1 C10 113.4(8) . . ?
N1 C1 C2 119.8(8) . . ?
C2 C1 C10 126.8(8) . . ?
C2 C3 C4 117.8(7) . . ?
N3 C15 C14 121.5(8) . . ?
N3 C11 C6 112.8(8) . . ?
C12 C11 N3 122.0(9) . . ?
C12 C11 C6 125.2(8) . . ?
C69 C70 C65 123.2(10) . . ?
C1 N1 Co1 113.3(6) . . ?
C5 N1 Co1 126.4(6) . . ?
C5 N1 C1 119.8(8) . . ?
C79 C80 C81 116.6(13) . . ?
C90 C91 C92 121.7(10) . . ?
C15 C14 N5 112.0(11) . . ?
C15 C14 N5A 132.1(13) . . ?
C13 C14 C15 117.8(9) . . ?
C13 C14 N5 129.2(12) . . ?
C13 C14 N5A 109.1(14) . . ?
O1 N4 C16 109.7(7) . . ?
C4 N4 O1 107.5(6) . . ?
C4 N4 C16 117.5(8) . . ?
C91 C90 C89 122.3(9) . . ?
C63 C64 C59 122.6(9) . . ?
O4 N10 C43 111.3(12) . . ?
C37 N10 O4 109.6(11) . . ?
C37 N10 C43 116.0(11) . . ?
C74 C73 C72 119.0(10) . . ?
C11 C12 C13 118.5(9) . . ?
C64 C59 B1 120.8(7) . . ?
C60 C59 C64 113.8(9) . . ?
C60 C59 B1 125.3(8) . . ?
C14 C13 C12 120.3(11) . . ?
C90 C89 B2 122.9(8) . . ?
C94 C89 C90 115.8(8) . . ?
C94 C89 B2 121.1(9) . . ?
C28 N6 Co1 127.3(6) . . ?
C24 N6 Co1 113.9(5) . . ?
C24 N6 C28 118.6(7) . . ?
C52 C47 B1 119.6(11) . . ?
C48 C47 C52 117.5(11) . . ?
C48 C47 B1 122.8(9) . . ?
C35 C34 C33 124.9(8) . . ?
N8 C34 C35 120.3(9) . . ?
N8 C34 C33 114.7(8) . . ?
C87 C86 C85 119.2(11) . . ?
C70 C69 C68 119.8(9) . . ?
N6 C28 C27 121.6(8) . . ?
C93 C92 C91 117.3(10) . . ?
C26 C25 C24 116.8(8) . . ?
C55 C54 C53 127.8(16) . . ?
C85 C84 C83 121.0(12) . . ?
C73 C72 C71 123.4(9) . . ?
C56 C55 C54 116.3(14) . . ?
C1 C2 C3 121.7(8) . . ?
N1 C5 C4 124.0(8) . . ?
C41 C39 C42 106.7(10) . . ?
C41 C39 N9 105.2(9) . . ?
N9 C39 C42 107.3(8) . . ?
C40 C39 C41 111.0(9) . . ?
C40 C39 C42 113.5(11) . . ?
C40 C39 N9 112.6(9) . . ?
C61 C62 C63 117.6(8) . . ?
C31 C30 C29 117.5(9) . . ?
C86 C85 C84 121.1(14) . . ?
C10 C9 C8 118.7(9) . . ?
C75 C76 C71 123.5(9) . . ?
C33 C32 C31 118.0(8) . . ?
C70 C65 B1 124.2(9) . . ?
C66 C65 C70 114.2(8) . . ?
C66 C65 B1 121.1(8) . . ?
C56 C57 C58 119.1(12) . . ?
C78 C77 B2 123.7(10) . . ?
C78 C77 C82 116.4(10) . . ?
C82 C77 B2 119.8(9) . . ?
C72 C71 C76 114.6(8) . . ?
C72 C71 B2 121.4(8) . . ?
C76 C71 B2 123.7(8) . . ?
C47 C52 C51 117.4(14) . . ?
C7 C8 C9 119.4(8) . . ?
C92 C93 C94 120.7(9) . . ?
C36 C35 C34 119.7(9) . . ?
C59 C60 C61 122.8(10) . . ?
C3 C4 N4 125.5(8) . . ?
C3 C4 C5 116.8(7) . . ?
N4 C4 C5 117.6(8) . . ?
C67 C68 C69 120.4(9) . . ?
C54 C53 B1 123.8(11) . . ?
C58 C53 C54 112.6(11) . . ?
C58 C53 B1 123.4(8) . . ?
C84 C83 B2 122.2(9) . . ?
C88 C83 C84 114.4(9) . . ?
C88 C83 B2 122.8(9) . . ?
C62 C61 C60 121.9(9) . . ?
C86 C87 C88 118.3(12) . . ?
C65 C66 C67 123.0(9) . . ?
C78 C79 C80 120.0(16) . . ?
C82 C81 C80 121.6(12) . . ?
O3 N9 C39 106.6(7) . . ?
O3 N9 C27 106.7(7) . . ?
C27 N9 C39 114.1(8) . . ?
C77 C78 C79 123.9(14) . . ?
C30 C31 C32 121.9(9) . . ?
C89 B2 C71 110.3(8) . . ?
C89 B2 C83 104.2(7) . . ?
C77 B2 C89 113.8(8) . . ?
C77 B2 C71 103.4(7) . . ?
C77 B2 C83 113.7(8) . . ?
C83 B2 C71 111.7(8) . . ?
C8 C7 C6 119.3(8) . . ?
C28 C27 N9 115.3(8) . . ?
C28 C27 C26 119.1(8) . . ?
C26 C27 N9 125.6(9) . . ?
C89 C94 C93 122.1(9) . . ?
C81 C82 C77 121.3(10) . . ?
C64 C63 C62 121.1(9) . . ?
C32 C33 C34 126.5(8) . . ?
N7 C33 C34 114.5(8) . . ?
N7 C33 C32 119.0(9) . . ?
C73 C74 C75 120.2(10) . . ?
C76 C75 C74 119.3(9) . . ?
C87 C88 C83 125.5(11) . . ?
C59 B1 C47 111.4(8) . . ?
C59 B1 C65 112.9(7) . . ?
C59 B1 C53 105.6(7) . . ?
C65 B1 C47 101.6(7) . . ?
C65 B1 C53 112.1(8) . . ?
C53 B1 C47 113.4(8) . . ?
N4 C16 C18 110.9(8) . . ?
N4 C16 C19 110.9(8) . . ?
N4 C16 C17 107.2(10) . . ?
C19 C16 C18 105.9(11) . . ?
C19 C16 C17 112.0(9) . . ?
C17 C16 C18 110.0(9) . . ?
N6 C24 C25 122.7(7) . . ?
N6 C24 C29 113.5(7) . . ?
C25 C24 C29 123.8(8) . . ?
C14 N5 O2 101.2(11) . . ?
C20 N5 C14 116.1(12) . . ?
C20 N5 O2 104.5(14) . . ?
C30 C29 C24 126.6(9) . . ?
N7 C29 C30 120.4(8) . . ?
N7 C29 C24 113.0(7) . . ?
N10 C37 C36 127.1(11) . . ?
C38 C37 N10 116.2(12) . . ?
C38 C37 C36 115.9(10) . . ?
C38 C37 N10A 127.2(16) . . ?
N10A C37 C36 116.7(16) . . ?
C53 C58 C57 121.2(11) . . ?
C49 C50 C51 119.6(10) . . ?
C49 C48 C47 123.5(10) . . ?
C50 C49 C48 120.1(11) . . ?
C25 C26 C27 121.2(9) . . ?
C50 C51 C52 121.7(12) . . ?
C68 C67 C66 119.2(10) . . ?
C35 C36 C37 119.7(10) . . ?
N8 C38 C37 125.1(10) . . ?
C34 N8 Co1 112.3(6) . . ?
C38 N8 Co1 127.7(7) . . ?
C38 N8 C34 119.2(9) . . ?
C55 C56 C57 122.8(12) . . ?
N2 C6 C11 112.9(7) . . ?
N2 C6 C7 121.6(9) . . ?
C7 C6 C11 125.4(8) . . ?
C33 N7 Co1 117.8(7) . . ?
C33 N7 C29 123.1(8) . . ?
C29 N7 Co1 118.9(6) . . ?
N10 C43 C44 111.1(9) . . ?
N10 C43 C45 109.2(9) . . ?
N10 C43 C46 108.1(9) . . ?
C45 C43 C44 109.4 . . ?
C46 C43 C44 109.5 . . ?
C46 C43 C45 109.5 . . ?
N5 C20 C22 109.0(12) . . ?
N5 C20 C23 106.2(10) . . ?
N5 C20 C21 113.1(11) . . ?
C23 C20 C22 109.5 . . ?
C23 C20 C21 109.6 . . ?
C21 C20 C22 109.5 . . ?
C37 N10A O4A 109(2) . . ?
C37 N10A C43A 121(2) . . ?
O4A N10A C43A 98(2) . . ?
N10A C43A C44A 112(2) . . ?
N10A C43A C45A 102(2) . . ?
C44A C43A C45A 105(2) . . ?
C46A C43A N10A 116(2) . . ?
C46A C43A C44A 114(2) . . ?
C46A C43A C45A 107(2) . . ?
C23A C20A C21A 104(2) . . ?
C23A C20A C22A 123(2) . . ?
C22A C20A C21A 99(2) . . ?
N5A C20A C23A 117(2) . . ?
N5A C20A C21A 97(2) . . ?
N5A C20A C22A 111(2) . . ?
C20A N5A C14 126(2) . . ?
C20A N5A O2A 103(2) . . ?
O2A N5A C14 115.8(19) . . ?
O7 C1B C1A 119.7(14) . . ?
O7 C1B C1C 118.4(16) . . ?
C1C C1B C1A 121.8(10) . . ?

loop_
_geom_bond_atom_site_label_1
_geom_bond_atom_site_label_2
_geom_bond_distance
_geom_bond_site_symmetry_2
_geom_bond_publ_flag
Co1 N2 1.892(9) . ?
Co1 N3 2.070(9) . ?
Co1 N1 2.066(7) . ?
Co1 N6 2.049(6) . ?
Co1 N8 2.053(8) . ?
Co1 N7 1.912(9) . ?
N2 C10 1.354(12) . ?
N2 C6 1.351(10) . ?
N3 C15 1.294(12) . ?
N3 C11 1.366(11) . ?
O3 N9 1.447(10) . ?
C10 C1 1.451(12) . ?
C10 C9 1.382(13) . ?
C1 N1 1.368(11) . ?
C1 C2 1.370(13) . ?
C3 C2 1.398(12) . ?
C3 C4 1.402(13) . ?
C15 C14 1.440(15) . ?
C11 C12 1.364(12) . ?
C11 C6 1.502(13) . ?
C70 C69 1.372(14) . ?
C70 C65 1.405(12) . ?
N1 C5 1.300(10) . ?
C80 C79 1.42(3) . ?
C80 C81 1.47(2) . ?
C91 C90 1.361(13) . ?
C91 C92 1.422(15) . ?
C14 C13 1.359(16) . ?
C14 N5 1.443(16) . ?
C14 N5A 1.51(2) . ?
N4 O1 1.432(9) . ?
N4 C4 1.403(10) . ?
N4 C16 1.468(12) . ?
C90 C89 1.411(13) . ?
C64 C59 1.451(12) . ?
C64 C63 1.377(13) . ?
N10 O4 1.396(15) . ?
N10 C37 1.359(17) . ?
N10 C43 1.518(16) . ?
C73 C72 1.380(13) . ?
C73 C74 1.365(15) . ?
C12 C13 1.388(15) . ?
C59 C60 1.409(13) . ?
C59 B1 1.603(14) . ?
C89 B2 1.627(14) . ?
C89 C94 1.406(12) . ?
C41 C39 1.519(14) . ?
N6 C28 1.351(10) . ?
N6 C24 1.342(11) . ?
C47 C52 1.400(17) . ?
C47 B1 1.656(13) . ?
C47 C48 1.400(16) . ?
C18 C16 1.575(18) . ?
C34 C35 1.399(13) . ?
C34 C33 1.434(13) . ?
C34 N8 1.355(11) . ?
C86 C85 1.38(2) . ?
C86 C87 1.35(2) . ?
C69 C68 1.394(17) . ?
C28 C27 1.372(13) . ?
C92 C93 1.379(16) . ?
C25 C24 1.406(12) . ?
C25 C26 1.364(12) . ?
C54 C55 1.33(2) . ?
C54 C53 1.387(15) . ?
C84 C85 1.384(14) . ?
C84 C83 1.386(15) . ?
C72 C71 1.381(11) . ?
C55 C56 1.32(2) . ?
C5 C4 1.419(12) . ?
C39 C42 1.529(14) . ?
C39 N9 1.528(12) . ?
C39 C40 1.49(2) . ?
C62 C61 1.362(17) . ?
C62 C63 1.419(14) . ?
C30 C31 1.364(13) . ?
C30 C29 1.384(12) . ?
C9 C8 1.422(12) . ?
C76 C71 1.408(12) . ?
C76 C75 1.347(14) . ?
C32 C31 1.406(16) . ?
C32 C33 1.381(12) . ?
C65 C66 1.398(14) . ?
C65 B1 1.641(13) . ?
C57 C58 1.399(14) . ?
C57 C56 1.35(2) . ?
C77 C78 1.418(17) . ?
C77 B2 1.613(15) . ?
C77 C82 1.427(16) . ?
C71 B2 1.671(13) . ?
C52 C51 1.452(17) . ?
C8 C7 1.361(14) . ?
C93 C94 1.413(14) . ?
C35 C36 1.355(15) . ?
C60 C61 1.409(14) . ?
C68 C67 1.332(15) . ?
C53 B1 1.644(14) . ?
C53 C58 1.378(15) . ?
C83 B2 1.657(14) . ?
C83 C88 1.381(13) . ?
C87 C88 1.366(14) . ?
C66 C67 1.423(14) . ?
C79 C78 1.419(18) . ?
C81 C82 1.408(16) . ?
N9 C27 1.453(11) . ?
C7 C6 1.392(11) . ?
C27 C26 1.375(13) . ?
C33 N7 1.342(12) . ?
C74 C75 1.386(17) . ?
C16 C19 1.513(15) . ?
C16 C17 1.532(15) . ?
C24 C29 1.502(11) . ?
N5 O2 1.48(2) . ?
N5 C20 1.418(17) . ?
C29 N7 1.343(14) . ?
C37 C36 1.448(17) . ?
C37 C38 1.352(18) . ?
C37 N10A 1.42(2) . ?
C50 C49 1.326(18) . ?
C50 C51 1.398(19) . ?
C48 C49 1.398(14) . ?
C38 N8 1.328(15) . ?
C43 C44 1.5403 . ?
C43 C45 1.5391 . ?
C43 C46 1.5369 . ?
C20 C22 1.5395 . ?
C20 C23 1.5378 . ?
C20 C21 1.5389 . ?
N10A O4A 1.43(2) . ?
N10A C43A 1.52(3) . ?
C44A C43A 1.54(2) . ?
C43A C45A 1.60(2) . ?
C43A C46A 1.51(2) . ?
C23A C20A 1.51(2) . ?
C20A C21A 1.60(2) . ?
C20A C22A 1.53(2) . ?
C20A N5A 1.40(2) . ?
N5A O2A 1.48(3) . ?
O7 C1B 1.205(13) . ?
C1A C1B 1.63(2) . ?
C1B C1C 1.59(2) . ?

loop_
_platon_squeeze_void_nr
_platon_squeeze_void_average_x
_platon_squeeze_void_average_y
_platon_squeeze_void_average_z
_platon_squeeze_void_volume
_platon_squeeze_void_count_electrons
_platon_squeeze_void_content
1 0.608 -0.017 0.246 1334 262 ' '
2 0.604 0.013 0.746 1335 262 ' '

loop_
_twin_individual_id
_twin_individual_mass_fraction_refined
1 0.5864(14)
2 0.4136(14)
